data_7217622
loop_
_publ_author_name
'Singh Virk, Tarunpreet'
'Singh, Kamaljit'
'Qin, Yunke'
'Xu, Wei'
'Zhu, Daoben'

_publ_section_title
;
 Sulphur bridged [22]annulene[2.1.2.1]s based organic field-effect
 transistors: Interplay of the steric bulk and charge transport
;
_journal_name_full 'RSC Advances'
_journal_paper_doi 10.1039/C4RA07221A
_journal_year 2014
_chemical_formula_sum 'C38 H30 S4'
_chemical_formula_weight 614.86
_chemical_name_systematic
;
 ?
;
_space_group_IT_number 14
_symmetry_cell_setting monoclinic
_symmetry_space_group_name_Hall '-P 2yn'
_symmetry_space_group_name_H-M 'P 1 21/n 1'
_atom_sites_solution_hydrogens geom
_atom_sites_solution_primary direct
_atom_sites_solution_secondary difmap
_audit_creation_method SHELXL-97
_cell_angle_alpha 90.00
_cell_angle_beta 92.993(3)
_cell_angle_gamma 90.00
_cell_formula_units_Z 2
_cell_length_a 8.3972(2)
_cell_length_b 15.4871(4)
_cell_length_c 11.8460(5)
_cell_measurement_reflns_used 3500
_cell_measurement_temperature 150(2)
_cell_measurement_theta_max 28.3920
_cell_measurement_theta_min 3.5760
_cell_volume 1538.45(8)
_computing_cell_refinement 'CrysAlis RED, Oxford Diffraction Ltd.,'
_computing_data_collection 'CrysAlis CCD, Oxford Diffraction Ltd.,'
_computing_data_reduction 'CrysAlis RED, Oxford Diffraction Ltd.,'
_computing_molecular_graphics Ortep3
_computing_publication_material Shelx97
_computing_structure_refinement 'SHELXL-97 (Sheldrick, 1997)'
_computing_structure_solution 'SHELXS-97 (Sheldrick, 1997)'
_diffrn_ambient_temperature 150(2)
_diffrn_detector_area_resol_mean 15.9948
_diffrn_measured_fraction_theta_full 0.999
_diffrn_measured_fraction_theta_max 0.999
_diffrn_measurement_device_type 'OXFORD DIFFRACTION SUPER NOVA'
_diffrn_measurement_method \w/q-scan
_diffrn_radiation_monochromator graphite
_diffrn_radiation_source 'Micro-Focus (Mo) X-ray Source'
_diffrn_radiation_type MoK\a
_diffrn_radiation_wavelength 0.71073
_diffrn_reflns_av_R_equivalents 0.0444
_diffrn_reflns_av_sigmaI/netI 0.0410
_diffrn_reflns_limit_h_max 9
_diffrn_reflns_limit_h_min -9
_diffrn_reflns_limit_k_max 15
_diffrn_reflns_limit_k_min -18
_diffrn_reflns_limit_l_max 14
_diffrn_reflns_limit_l_min -13
_diffrn_reflns_number 10334
_diffrn_reflns_theta_full 25.00
_diffrn_reflns_theta_max 25.00
_diffrn_reflns_theta_min 2.90
_exptl_absorpt_coefficient_mu 0.336
_exptl_absorpt_correction_T_max 0.9328
_exptl_absorpt_correction_T_min 0.8972
_exptl_absorpt_correction_type multi-scan
_exptl_absorpt_process_details
;
CrysAlis RED, Oxford Diffraction Ltd.,
Version 1.171.31.7 (release 18-10-2006 CrysAlis171 .NET)
(compiled Oct 18 2006,16:28:17)
Empirical absorption correction using spherical harmonics,
 implemented in SCALE3 ABSPACK scaling algorithm.
;
_exptl_crystal_colour black
_exptl_crystal_density_diffrn 1.327
_exptl_crystal_density_method 'not measured'
_exptl_crystal_description block
_exptl_crystal_F_000 644
_exptl_crystal_size_max 0.33
_exptl_crystal_size_mid 0.26
_exptl_crystal_size_min 0.21
_refine_diff_density_max 0.195
_refine_diff_density_min -0.197
_refine_diff_density_rms 0.039
_refine_ls_extinction_coef 0.0107(13)
_refine_ls_extinction_expression Fc^*^=kFc[1+0.001xFc^2^\l^3^/sin(2\q)]^-1/4^
_refine_ls_extinction_method SHELXL
_refine_ls_goodness_of_fit_ref 1.049
_refine_ls_hydrogen_treatment riding
_refine_ls_matrix_type full
_refine_ls_number_parameters 192
_refine_ls_number_reflns 2692
_refine_ls_number_restraints 0
_refine_ls_restrained_S_all 1.049
_refine_ls_R_factor_all 0.0525
_refine_ls_R_factor_gt 0.0381
_refine_ls_shift/su_max 0.000
_refine_ls_shift/su_mean 0.000
_refine_ls_structure_factor_coef Fsqd
_refine_ls_weighting_details 'calc w=1/[\s^2^(Fo^2^)+(0.0497P)^2^+0.1121P] where P=(Fo^2^+2Fc^2^)/3'
_refine_ls_weighting_scheme calc
_refine_ls_wR_factor_gt 0.0957
_refine_ls_wR_factor_ref 0.1089
_reflns_number_gt 2113
_reflns_number_total 2692
_reflns_threshold_expression >2sigma(I)
_cod_data_source_file c4ra07221a2.cif
_cod_data_source_block gndu007
_cod_depositor_comments
;
The following automatic conversions were performed:

'_symmetry_cell_setting' value 'Monoclinic' changed to 'monoclinic'
according to
/usr/data/users/saulius/crontab/automatic-downloads/rss-feeds/RSC/lib/dictionaries/cif_core.dic
dictionary named 'cif_core.dic' version 2.4.2 from 2011-04-26.

Automatic conversion script
Id: cif_fix_values 2281 2013-09-26 08:29:07Z andrius 
;
_cod_original_sg_symbol_H-M 'P 21/n'
_cod_database_code 7217622

loop_
_symmetry_equiv_pos_as_xyz
'x, y, z'
'-x+1/2, y+1/2, -z+1/2'
'-x, -y, -z'
'x-1/2, -y-1/2, z-1/2'

loop_
_atom_site_label
_atom_site_type_symbol
_atom_site_fract_x
_atom_site_fract_y
_atom_site_fract_z
_atom_site_U_iso_or_equiv
_atom_site_adp_type
_atom_site_occupancy
_atom_site_symmetry_multiplicity
_atom_site_calc_flag
_atom_site_refinement_flags
S1 S 0.79454(6) -0.07238(4) 0.05162(6) 0.0500(2) Uani 1 1 d .
S2 S 0.90371(6) 0.11975(4) 0.06448(6) 0.0506(2) Uani 1 1 d .
C1 C 0.7481(2) -0.18018(13) 0.01899(19) 0.0430(5) Uani 1 1 d .
C2 C 0.5951(2) -0.19843(15) 0.0559(2) 0.0506(6) Uani 1 1 d .
H2 H 0.5459 -0.2534 0.0465 0.061 Uiso 1 1 calc R
C3 C 0.5228(3) -0.13050(14) 0.1066(2) 0.0511(6) Uani 1 1 d .
H3 H 0.4197 -0.1348 0.1354 0.061 Uiso 1 1 calc R
C4 C 0.6128(2) -0.05379(14) 0.1128(2) 0.0451(6) Uani 1 1 d .
C5 C 0.5567(2) 0.02255(15) 0.1603(2) 0.0494(6) Uani 1 1 d .
H5 H 0.4567 0.0143 0.1928 0.059 Uiso 1 1 calc R
C6 C 0.6095(2) 0.10648(15) 0.1720(2) 0.0504(6) Uani 1 1 d .
H6 H 0.5375 0.1410 0.2117 0.061 Uiso 1 1 calc R
C7 C 0.7432(2) 0.15456(15) 0.1402(2) 0.0467(6) Uani 1 1 d .
C8 C 0.7649(3) 0.24201(15) 0.1677(2) 0.0558(7) Uani 1 1 d .
H8 H 0.6896 0.2741 0.2077 0.067 Uiso 1 1 calc R
C9 C 0.9031(3) 0.27749(14) 0.1323(2) 0.0517(6) Uani 1 1 d .
H9 H 0.9315 0.3361 0.1460 0.062 Uiso 1 1 calc R
C10 C 0.9995(2) 0.22021(13) 0.07435(19) 0.0443(5) Uani 1 1 d .
C11 C 1.1517(2) 0.23785(13) 0.03543(19) 0.0441(6) Uani 1 1 d .
C12 C 1.2152(2) 0.32742(14) 0.0575(2) 0.0450(5) Uani 1 1 d .
C13 C 1.1763(3) 0.39434(15) -0.0158(2) 0.0593(7) Uani 1 1 d .
H13 H 1.1083 0.3838 -0.0810 0.071 Uiso 1 1 calc R
C14 C 1.2356(3) 0.47688(15) 0.0047(3) 0.0640(7) Uani 1 1 d .
H14 H 1.2072 0.5217 -0.0472 0.077 Uiso 1 1 calc R
C15 C 1.3333(3) 0.49557(15) 0.0971(2) 0.0540(6) Uani 1 1 d .
C16 C 1.3713(3) 0.42884(16) 0.1707(2) 0.0633(7) Uani 1 1 d .
H16 H 1.4389 0.4398 0.2359 0.076 Uiso 1 1 calc R
C17 C 1.3128(3) 0.34617(16) 0.1515(2) 0.0598(7) Uani 1 1 d .
H17 H 1.3404 0.3016 0.2041 0.072 Uiso 1 1 calc R
C18 C 1.3974(3) 0.58638(16) 0.1163(3) 0.0726(9) Uani 1 1 d .
H18A H 1.4958 0.5833 0.1659 0.087 Uiso 1 1 calc R
H18B H 1.4264 0.6107 0.0428 0.087 Uiso 1 1 calc R
C19 C 1.2826(3) 0.64566(17) 0.1682(3) 0.0761(9) Uani 1 1 d .
H19A H 1.1861 0.6506 0.1185 0.114 Uiso 1 1 calc R
H19B H 1.3315 0.7028 0.1786 0.114 Uiso 1 1 calc R
H19C H 1.2547 0.6227 0.2417 0.114 Uiso 1 1 calc R

loop_
_atom_site_aniso_label
_atom_site_aniso_U_11
_atom_site_aniso_U_22
_atom_site_aniso_U_33
_atom_site_aniso_U_23
_atom_site_aniso_U_13
_atom_site_aniso_U_12
S1 0.0413(3) 0.0411(4) 0.0687(5) -0.0103(3) 0.0140(3) -0.0118(2)
S2 0.0435(3) 0.0415(4) 0.0683(5) -0.0117(3) 0.0163(3) -0.0117(2)
C1 0.0439(11) 0.0372(12) 0.0479(14) -0.0003(10) 0.0028(10) -0.0110(9)
C2 0.0477(12) 0.0459(13) 0.0588(16) 0.0046(12) 0.0076(11) -0.0160(10)
C3 0.0421(12) 0.0514(14) 0.0610(16) 0.0055(12) 0.0124(11) -0.0112(10)
C4 0.0391(11) 0.0492(13) 0.0476(14) 0.0001(11) 0.0063(10) -0.0072(10)
C5 0.0402(11) 0.0547(15) 0.0547(15) -0.0005(12) 0.0145(10) -0.0054(10)
C6 0.0424(12) 0.0571(15) 0.0530(15) -0.0082(12) 0.0136(11) -0.0003(10)
C7 0.0422(12) 0.0486(13) 0.0498(15) -0.0079(11) 0.0067(10) -0.0025(10)
C8 0.0501(13) 0.0500(14) 0.0682(18) -0.0142(13) 0.0115(12) -0.0004(11)
C9 0.0558(13) 0.0391(13) 0.0603(16) -0.0092(12) 0.0031(12) -0.0060(10)
C10 0.0453(12) 0.0387(12) 0.0485(14) -0.0032(10) -0.0015(10) -0.0056(9)
C11 0.0463(12) 0.0361(12) 0.0495(15) 0.0004(10) -0.0009(11) -0.0114(9)
C12 0.0459(12) 0.0362(12) 0.0531(15) -0.0009(11) 0.0050(11) -0.0083(10)
C13 0.0643(15) 0.0447(14) 0.0674(18) 0.0020(13) -0.0117(14) -0.0112(12)
C14 0.0679(15) 0.0395(14) 0.084(2) 0.0132(13) -0.0014(15) -0.0052(12)
C15 0.0467(12) 0.0382(13) 0.0784(19) -0.0103(13) 0.0148(13) -0.0103(10)
C16 0.0648(16) 0.0606(17) 0.0631(18) -0.0084(14) -0.0092(14) -0.0213(13)
C17 0.0694(16) 0.0483(14) 0.0606(17) 0.0056(12) -0.0071(14) -0.0167(12)
C18 0.0669(16) 0.0457(15) 0.108(3) -0.0206(15) 0.0280(16) -0.0193(12)
C19 0.0711(17) 0.0535(16) 0.106(3) -0.0284(16) 0.0276(17) -0.0179(13)

loop_
_atom_type_symbol
_atom_type_description
_atom_type_scat_dispersion_real
_atom_type_scat_dispersion_imag
_atom_type_scat_source
C C 0.0033 0.0016 'International Tables Vol C Tables 4.2.6.8 and 6.1.1.4'
H H 0.0000 0.0000 'International Tables Vol C Tables 4.2.6.8 and 6.1.1.4'
S S 0.1246 0.1234 'International Tables Vol C Tables 4.2.6.8 and 6.1.1.4'

loop_
_geom_angle_atom_site_label_1
_geom_angle_atom_site_label_2
_geom_angle_atom_site_label_3
_geom_angle
_geom_angle_site_symmetry_1
C4 S1 C1 93.39(10) .
C7 S2 C10 93.20(10) .
C11 C1 C2 126.4(2) 3_755
C11 C1 S1 125.03(15) 3_755
C2 C1 S1 108.60(17) .
C3 C2 C1 114.5(2) .
C3 C2 H2 122.8 .
C1 C2 H2 122.8 .
C2 C3 C4 115.0(2) .
C2 C3 H3 122.5 .
C4 C3 H3 122.5 .
C5 C4 C3 122.8(2) .
C5 C4 S1 128.67(16) .
C3 C4 S1 108.50(17) .
C6 C5 C4 136.3(2) .
C6 C5 H5 111.9 .
C4 C5 H5 111.9 .
C5 C6 C7 136.5(2) .
C5 C6 H6 111.7 .
C7 C6 H6 111.7 .
C8 C7 C6 122.8(2) .
C8 C7 S2 108.88(16) .
C6 C7 S2 128.31(18) .
C9 C8 C7 114.7(2) .
C9 C8 H8 122.6 .
C7 C8 H8 122.6 .
C8 C9 C10 114.6(2) .
C8 C9 H9 122.7 .
C10 C9 H9 122.7 .
C9 C10 C11 126.4(2) .
C9 C10 S2 108.61(16) .
C11 C10 S2 124.87(17) .
C1 C11 C10 127.02(19) 3_755
C1 C11 C12 116.72(18) 3_755
C10 C11 C12 116.23(19) .
C17 C12 C13 117.5(2) .
C17 C12 C11 121.7(2) .
C13 C12 C11 120.9(2) .
C12 C13 C14 120.7(2) .
C12 C13 H13 119.7 .
C14 C13 H13 119.7 .
C15 C14 C13 122.1(2) .
C15 C14 H14 119.0 .
C13 C14 H14 119.0 .
C14 C15 C16 117.2(2) .
C14 C15 C18 120.7(2) .
C16 C15 C18 122.1(2) .
C15 C16 C17 121.4(2) .
C15 C16 H16 119.3 .
C17 C16 H16 119.3 .
C12 C17 C16 121.2(2) .
C12 C17 H17 119.4 .
C16 C17 H17 119.4 .
C19 C18 C15 113.7(2) .
C19 C18 H18A 108.8 .
C15 C18 H18A 108.8 .
C19 C18 H18B 108.8 .
C15 C18 H18B 108.8 .
H18A C18 H18B 107.7 .
C18 C19 H19A 109.5 .
C18 C19 H19B 109.5 .
H19A C19 H19B 109.5 .
C18 C19 H19C 109.5 .
H19A C19 H19C 109.5 .
H19B C19 H19C 109.5 .

loop_
_geom_bond_atom_site_label_1
_geom_bond_atom_site_label_2
_geom_bond_distance
_geom_bond_site_symmetry_2
S1 C4 1.747(2) .
S1 C1 1.753(2) .
S2 C7 1.743(2) .
S2 C10 1.753(2) .
C1 C11 1.406(3) 3_755
C1 C2 1.407(3) .
C2 C3 1.368(3) .
C2 H2 0.9500 .
C3 C4 1.408(3) .
C3 H3 0.9500 .
C4 C5 1.402(3) .
C5 C6 1.378(3) .
C5 H5 0.9500 .
C6 C7 1.414(3) .
C6 H6 0.9500 .
C7 C8 1.403(3) .
C8 C9 1.370(3) .
C8 H8 0.9500 .
C9 C10 1.404(3) .
C9 H9 0.9500 .
C10 C11 1.408(3) .
C11 C1 1.406(3) 3_755
C11 C12 1.504(3) .
C12 C17 1.379(3) .
C12 C13 1.380(3) .
C13 C14 1.389(3) .
C13 H13 0.9500 .
C14 C15 1.365(3) .
C14 H14 0.9500 .
C15 C16 1.379(3) .
C15 C18 1.518(3) .
C16 C17 1.386(3) .
C16 H16 0.9500 .
C17 H17 0.9500 .
C18 C19 1.487(3) .
C18 H18A 0.9900 .
C18 H18B 0.9900 .
C19 H19A 0.9800 .
C19 H19B 0.9800 .
C19 H19C 0.9800 .

loop_
_geom_torsion_atom_site_label_1
_geom_torsion_atom_site_label_2
_geom_torsion_atom_site_label_3
_geom_torsion_atom_site_label_4
_geom_torsion
_geom_torsion_site_symmetry_1
_geom_torsion_site_symmetry_4
C4 S1 C1 C11 179.8(2) . 3_755
C4 S1 C1 C2 0.00(18) . .
C11 C1 C2 C3 180.0(2) 3_755 .
S1 C1 C2 C3 -0.2(3) . .
C1 C2 C3 C4 0.3(3) . .
C2 C3 C4 C5 179.1(2) . .
C2 C3 C4 S1 -0.3(3) . .
C1 S1 C4 C5 -179.2(2) . .
C1 S1 C4 C3 0.18(18) . .
C3 C4 C5 C6 -175.0(3) . .
S1 C4 C5 C6 4.3(4) . .
C4 C5 C6 C7 1.0(5) . .
C5 C6 C7 C8 -178.6(3) . .
C5 C6 C7 S2 1.3(4) . .
C10 S2 C7 C8 1.76(19) . .
C10 S2 C7 C6 -178.1(2) . .
C6 C7 C8 C9 178.5(2) . .
S2 C7 C8 C9 -1.4(3) . .
C7 C8 C9 C10 0.1(3) . .
C8 C9 C10 C11 -175.6(2) . .
C8 C9 C10 S2 1.2(3) . .
C7 S2 C10 C9 -1.69(18) . .
C7 S2 C10 C11 175.2(2) . .
C9 C10 C11 C1 177.4(2) . 3_755
S2 C10 C11 C1 1.1(3) . 3_755
C9 C10 C11 C12 -0.8(3) . .
S2 C10 C11 C12 -177.07(16) . .
C1 C11 C12 C17 -84.2(3) 3_755 .
C10 C11 C12 C17 94.2(3) . .
C1 C11 C12 C13 96.4(3) 3_755 .
C10 C11 C12 C13 -85.2(3) . .
C17 C12 C13 C14 0.8(4) . .
C11 C12 C13 C14 -179.8(2) . .
C12 C13 C14 C15 -0.2(4) . .
C13 C14 C15 C16 -0.3(4) . .
C13 C14 C15 C18 179.4(2) . .
C14 C15 C16 C17 0.1(4) . .
C18 C15 C16 C17 -179.5(2) . .
C13 C12 C17 C16 -0.9(4) . .
C11 C12 C17 C16 179.7(2) . .
C15 C16 C17 C12 0.5(4) . .
C14 C15 C18 C19 81.4(3) . .
C16 C15 C18 C19 -99.0(3) . .
